data_8102306
loop_
_publ_author_name
'Qi-Chun Ding'
'Yu-Lin Huang'
'Miao-Chang Liu'
'Li-Xue Zhang'
'Chang-Feng Zhou'
'Xiao-Qing Cai'

_publ_section_title
;
 Crystal structure of
 4-amino-3-(4-ethoxyphenyl)-1H-1,2,4-triazole-5(4H)-thione, C10H12N4OS
;
_journal_issue 3
_journal_name_full 'Zeitschrift f\"ur Kristallographie - New Crystal Structures'
_journal_page_first 289
_journal_volume 223
_journal_year 2008
_chemical_formula_moiety 'C10 H12 N4 O S'
_chemical_formula_sum 'C10 H12 N4 O S'
_chemical_formula_weight 236.30
_space_group_IT_number 56
_symmetry_cell_setting orthorhombic
_symmetry_space_group_name_Hall '-P 2ab 2ac'
_symmetry_space_group_name_H-M 'P c c n'
_atom_sites_solution_hydrogens geom
_atom_sites_solution_primary direct
_atom_sites_solution_secondary difmap
_audit_creation_method SHELXL-97
_cell_angle_alpha 90.00
_cell_angle_beta 90.00
_cell_angle_gamma 90.00
_cell_formula_units_Z 8
_cell_length_a 11.7903(10)
_cell_length_b 29.269(3)
_cell_length_c 6.7927(6)
_cell_measurement_reflns_used 3504
_cell_measurement_temperature 273(2)
_cell_measurement_theta_max 24.83
_cell_measurement_theta_min 2.71
_cell_volume 2344.1(4)
_computing_cell_refinement 'SAINT (Bruker, 2002)'
_computing_data_collection 'SMART (Bruker, 2002)'
_computing_data_reduction SAINT
_computing_molecular_graphics 'SHELXTL(Bruker, 2002)'
_computing_publication_material SHELXL97
_computing_structure_refinement 'SHELXL97 (Sheldrick, 1997)'
_computing_structure_solution 'SHELXS97 (Sheldrick, 1997)'
_diffrn_ambient_temperature 298(2)
_diffrn_measured_fraction_theta_full 1.000
_diffrn_measured_fraction_theta_max 1.000
_diffrn_measurement_device_type 'Bruker APEX area-detector diffractometer'
_diffrn_measurement_method '\f and \w scan'
_diffrn_radiation_monochromator graphite
_diffrn_radiation_source 'fine-focus sealed tube'
_diffrn_radiation_type MoK\a
_diffrn_radiation_wavelength 0.71073
_diffrn_reflns_av_R_equivalents 0.0263
_diffrn_reflns_av_sigmaI/netI 0.0196
_diffrn_reflns_limit_h_max 13
_diffrn_reflns_limit_h_min -14
_diffrn_reflns_limit_k_max 34
_diffrn_reflns_limit_k_min -22
_diffrn_reflns_limit_l_max 7
_diffrn_reflns_limit_l_min -8
_diffrn_reflns_number 11329
_diffrn_reflns_theta_full 25.02
_diffrn_reflns_theta_max 25.02
_diffrn_reflns_theta_min 1.86
_diffrn_standards_number 0
_exptl_absorpt_coefficient_mu 0.261
_exptl_absorpt_correction_T_max 0.9328
_exptl_absorpt_correction_T_min 0.8982
_exptl_absorpt_correction_type multi-scan
_exptl_absorpt_process_details '(SADABS; Bruker, 2002)'
_exptl_crystal_colour colorless
_exptl_crystal_density_diffrn 1.339
_exptl_crystal_density_method 'not measured'
_exptl_crystal_description block
_exptl_crystal_F_000 992
_exptl_crystal_size_max 0.42
_exptl_crystal_size_mid 0.30
_exptl_crystal_size_min 0.27
_refine_diff_density_max 0.215
_refine_diff_density_min -0.247
_refine_diff_density_rms 0.047
_refine_ls_extinction_coef 0.0083(8)
_refine_ls_extinction_expression Fc^*^=kFc[1+0.001xFc^2^\l^3^/sin(2\q)]^-1/4^
_refine_ls_extinction_method SHELXL
_refine_ls_goodness_of_fit_ref 1.193
_refine_ls_hydrogen_treatment mixed
_refine_ls_matrix_type full
_refine_ls_number_parameters 156
_refine_ls_number_reflns 2062
_refine_ls_number_restraints 0
_refine_ls_restrained_S_all 1.193
_refine_ls_R_factor_all 0.0552
_refine_ls_R_factor_gt 0.0508
_refine_ls_shift/su_max 0.000
_refine_ls_shift/su_mean 0.000
_refine_ls_structure_factor_coef Fsqd
_refine_ls_weighting_details 'calc w=1/[\s^2^(Fo^2^)+(0.0413P)^2^+1.6540P] where P=(Fo^2^+2Fc^2^)/3'
_refine_ls_weighting_scheme calc
_refine_ls_wR_factor_gt 0.1219
_refine_ls_wR_factor_ref 0.1243
_reflns_number_gt 1891
_reflns_number_total 2062
_reflns_threshold_expression I>2\s(I)
_cod_data_source_file 1267-2309.cff
_cod_data_source_block lx
_cod_original_cell_volume 2344.1(3)
_cod_database_code 8102306

loop_
_symmetry_equiv_pos_as_xyz
'x, y, z'
'-x+1/2, -y+1/2, z'
'-x, y+1/2, -z+1/2'
'x+1/2, -y, -z+1/2'
'-x, -y, -z'
'x-1/2, y-1/2, -z'
'x, -y-1/2, z-1/2'
'-x-1/2, y, z-1/2'

loop_
_atom_site_label
_atom_site_type_symbol
_atom_site_fract_x
_atom_site_fract_y
_atom_site_fract_z
_atom_site_U_iso_or_equiv
_atom_site_adp_type
_atom_site_occupancy
_atom_site_symmetry_multiplicity
_atom_site_calc_flag
_atom_site_refinement_flags
_atom_site_disorder_assembly
_atom_site_disorder_group
S1 S -0.08350(6) 0.29801(2) 0.24714(10) 0.0509(3) Uani 1 1 d . . .
O1 O 0.10648(19) -0.00813(6) 0.2357(3) 0.0653(6) Uani 1 1 d . . .
N1 N -0.13126(18) 0.18931(8) 0.2530(4) 0.0500(6) Uani 1 1 d . . .
N2 N -0.02153(16) 0.20781(6) 0.2363(3) 0.0390(5) Uani 1 1 d . . .
N3 N 0.11476(17) 0.25319(8) 0.1878(3) 0.0469(5) Uani 1 1 d . . .
N4 N 0.16078(17) 0.20989(7) 0.1806(3) 0.0473(6) Uani 1 1 d . . .
C1 C 0.00343(19) 0.25333(8) 0.2234(3) 0.0399(6) Uani 1 1 d . . .
C2 C 0.07466(19) 0.18262(8) 0.2085(3) 0.0402(6) Uani 1 1 d . . .
C3 C 0.08241(19) 0.13280(8) 0.2120(4) 0.0418(6) Uani 1 1 d . . .
C4 C 0.0259(2) 0.10726(9) 0.3538(4) 0.0505(7) Uani 1 1 d . . .
H4 H -0.0190 0.1219 0.4470 0.061 Uiso 1 1 calc R . .
C5 C 0.0361(2) 0.06052(9) 0.3570(4) 0.0553(7) Uani 1 1 d . . .
H5 H -0.0019 0.0437 0.4524 0.066 Uiso 1 1 calc R . .
C6 C 0.1027(2) 0.03839(9) 0.2192(4) 0.0494(6) Uani 1 1 d . . .
C7 C 0.1604(2) 0.06340(9) 0.0800(4) 0.0573(7) Uani 1 1 d . . .
H7 H 0.2063 0.0488 -0.0117 0.069 Uiso 1 1 calc R . .
C8 C 0.1497(2) 0.11051(9) 0.0773(4) 0.0538(7) Uani 1 1 d . . .
H8 H 0.1886 0.1274 -0.0171 0.065 Uiso 1 1 calc R . .
C9 C 0.1672(3) -0.03360(10) 0.0909(5) 0.0661(8) Uani 1 1 d . . .
H9A H 0.2470 -0.0255 0.0935 0.079 Uiso 1 1 calc R . .
H9B H 0.1376 -0.0271 -0.0394 0.079 Uiso 1 1 calc R . .
C10 C 0.1522(3) -0.08326(10) 0.1395(6) 0.0825(11) Uani 1 1 d . . .
H10A H 0.1842 -0.0894 0.2667 0.124 Uiso 1 1 calc R . .
H10B H 0.1898 -0.1015 0.0421 0.124 Uiso 1 1 calc R . .
H10C H 0.0728 -0.0906 0.1409 0.124 Uiso 1 1 calc R . .
H1B H -0.156(3) 0.1978(12) 0.364(6) 0.099 Uiso 1 1 d . . .
H1A H -0.170(3) 0.2024(12) 0.161(6) 0.099 Uiso 1 1 d . . .
H3 H 0.162(3) 0.2774(13) 0.180(6) 0.099 Uiso 1 1 d . . .

loop_
_atom_site_aniso_label
_atom_site_aniso_U_11
_atom_site_aniso_U_22
_atom_site_aniso_U_33
_atom_site_aniso_U_23
_atom_site_aniso_U_13
_atom_site_aniso_U_12
S1 0.0551(5) 0.0462(4) 0.0513(4) 0.0007(3) 0.0011(3) 0.0042(3)
O1 0.0823(14) 0.0411(11) 0.0725(14) 0.0012(9) 0.0177(12) 0.0053(10)
N1 0.0357(12) 0.0543(14) 0.0601(15) 0.0007(11) 0.0007(11) -0.0101(10)
N2 0.0329(10) 0.0432(11) 0.0407(11) 0.0012(9) -0.0011(9) -0.0073(8)
N3 0.0398(11) 0.0409(12) 0.0601(14) 0.0015(10) 0.0000(10) -0.0059(10)
N4 0.0357(11) 0.0442(12) 0.0621(14) 0.0004(10) 0.0016(10) -0.0052(9)
C1 0.0433(12) 0.0442(13) 0.0324(12) -0.0009(10) -0.0034(10) -0.0048(11)
C2 0.0371(13) 0.0424(13) 0.0411(13) 0.0014(10) -0.0027(11) -0.0065(10)
C3 0.0377(13) 0.0439(13) 0.0439(14) 0.0000(11) -0.0015(11) -0.0051(10)
C4 0.0529(15) 0.0467(15) 0.0518(16) -0.0017(12) 0.0124(13) 0.0004(12)
C5 0.0621(17) 0.0486(16) 0.0552(17) 0.0075(13) 0.0170(14) -0.0024(13)
C6 0.0494(14) 0.0435(14) 0.0552(16) 0.0013(12) 0.0020(13) 0.0005(12)
C7 0.0583(17) 0.0508(16) 0.0630(18) -0.0042(14) 0.0191(14) 0.0052(13)
C8 0.0506(15) 0.0522(16) 0.0585(17) 0.0057(13) 0.0171(13) -0.0036(12)
C9 0.073(2) 0.0537(17) 0.072(2) -0.0080(15) 0.0073(17) 0.0093(15)
C10 0.104(3) 0.0485(18) 0.096(3) -0.0090(18) 0.007(2) 0.0082(17)

loop_
_atom_type_symbol
_atom_type_description
_atom_type_scat_dispersion_real
_atom_type_scat_dispersion_imag
_atom_type_scat_source
C C 0.0033 0.0016 'International Tables Vol C Tables 4.2.6.8 and 6.1.1.4'
H H 0.0000 0.0000 'International Tables Vol C Tables 4.2.6.8 and 6.1.1.4'
N N 0.0061 0.0033 'International Tables Vol C Tables 4.2.6.8 and 6.1.1.4'
O O 0.0106 0.0060 'International Tables Vol C Tables 4.2.6.8 and 6.1.1.4'
S S 0.1246 0.1234 'International Tables Vol C Tables 4.2.6.8 and 6.1.1.4'

loop_
_geom_angle_atom_site_label_1
_geom_angle_atom_site_label_2
_geom_angle_atom_site_label_3
_geom_angle
_geom_angle_site_symmetry_1
_geom_angle_site_symmetry_3
_geom_angle_publ_flag
C6 O1 C9 118.7(2) . . ?
N2 N1 H1B 106(3) . . ?
N2 N1 H1A 105(3) . . ?
H1B N1 H1A 110(4) . . ?
C2 N2 C1 109.78(19) . . ?
C2 N2 N1 124.5(2) . . ?
C1 N2 N1 125.3(2) . . ?
C1 N3 N4 113.3(2) . . ?
C1 N3 H3 128(2) . . ?
N4 N3 H3 118(2) . . ?
C2 N4 N3 104.5(2) . . ?
N3 C1 N2 102.7(2) . . ?
N3 C1 S1 128.6(2) . . ?
N2 C1 S1 128.69(18) . . ?
N4 C2 N2 109.6(2) . . ?
N4 C2 C3 124.3(2) . . ?
N2 C2 C3 126.0(2) . . ?
C8 C3 C4 118.8(2) . . ?
C8 C3 C2 119.9(2) . . ?
C4 C3 C2 121.2(2) . . ?
C5 C4 C3 120.3(2) . . ?
C5 C4 H4 119.8 . . ?
C3 C4 H4 119.8 . . ?
C4 C5 C6 120.4(3) . . ?
C4 C5 H5 119.8 . . ?
C6 C5 H5 119.8 . . ?
O1 C6 C7 124.8(2) . . ?
O1 C6 C5 115.4(2) . . ?
C7 C6 C5 119.8(3) . . ?
C6 C7 C8 119.6(3) . . ?
C6 C7 H7 120.2 . . ?
C8 C7 H7 120.2 . . ?
C3 C8 C7 121.1(2) . . ?
C3 C8 H8 119.5 . . ?
C7 C8 H8 119.5 . . ?
O1 C9 C10 107.1(3) . . ?
O1 C9 H9A 110.3 . . ?
C10 C9 H9A 110.3 . . ?
O1 C9 H9B 110.3 . . ?
C10 C9 H9B 110.3 . . ?
H9A C9 H9B 108.5 . . ?
C9 C10 H10A 109.5 . . ?
C9 C10 H10B 109.5 . . ?
H10A C10 H10B 109.5 . . ?
C9 C10 H10C 109.5 . . ?
H10A C10 H10C 109.5 . . ?
H10B C10 H10C 109.5 . . ?

loop_
_geom_bond_atom_site_label_1
_geom_bond_atom_site_label_2
_geom_bond_distance
_geom_bond_site_symmetry_2
_geom_bond_publ_flag
S1 C1 1.670(3) . ?
O1 C6 1.367(3) . ?
O1 C9 1.427(3) . ?
N1 N2 1.407(3) . ?
N1 H1B 0.85(4) . ?
N1 H1A 0.87(4) . ?
N2 C2 1.366(3) . ?
N2 C1 1.367(3) . ?
N3 C1 1.335(3) . ?
N3 N4 1.379(3) . ?
N3 H3 0.90(4) . ?
N4 C2 1.305(3) . ?
C2 C3 1.461(3) . ?
C3 C8 1.376(4) . ?
C3 C4 1.389(3) . ?
C4 C5 1.374(4) . ?
C4 H4 0.9300 . ?
C5 C6 1.382(4) . ?
C5 H5 0.9300 . ?
C6 C7 1.376(4) . ?
C7 C8 1.385(4) . ?
C7 H7 0.9300 . ?
C8 H8 0.9300 . ?
C9 C10 1.501(4) . ?
C9 H9A 0.9700 . ?
C9 H9B 0.9700 . ?
C10 H10A 0.9600 . ?
C10 H10B 0.9600 . ?
C10 H10C 0.9600 . ?

loop_
_geom_hbond_atom_site_label_D
_geom_hbond_atom_site_label_H
_geom_hbond_atom_site_label_A
_geom_hbond_distance_DH
_geom_hbond_distance_HA
_geom_hbond_distance_DA
_geom_hbond_angle_DHA
_geom_hbond_site_symmetry_A
N1 H1B S1 0.85(4) 2.74(4) 3.424(3) 139(3) 7_566
N1 H1A S1 0.87(4) 2.96(4) 3.384(2) 112(3) 2_455
N1 H1A S1 0.87(4) 2.99(4) 3.502(3) 120(3) 7_565
N3 H3 N4 0.90(4) 2.12(4) 2.859(3) 138(3) 2

loop_
_geom_torsion_atom_site_label_1
_geom_torsion_atom_site_label_2
_geom_torsion_atom_site_label_3
_geom_torsion_atom_site_label_4
_geom_torsion
_geom_torsion_site_symmetry_1
_geom_torsion_site_symmetry_2
_geom_torsion_site_symmetry_3
_geom_torsion_site_symmetry_4
_geom_torsion_publ_flag
C1 N3 N4 C2 1.3(3) . . . . ?
N4 N3 C1 N2 -0.8(3) . . . . ?
N4 N3 C1 S1 178.92(18) . . . . ?
C2 N2 C1 N3 0.0(3) . . . . ?
N1 N2 C1 N3 -173.2(2) . . . . ?
C2 N2 C1 S1 -179.71(18) . . . . ?
N1 N2 C1 S1 7.1(3) . . . . ?
N3 N4 C2 N2 -1.2(3) . . . . ?
N3 N4 C2 C3 179.7(2) . . . . ?
C1 N2 C2 N4 0.8(3) . . . . ?
N1 N2 C2 N4 174.1(2) . . . . ?
C1 N2 C2 C3 179.8(2) . . . . ?
N1 N2 C2 C3 -6.9(4) . . . . ?
N4 C2 C3 C8 -41.5(4) . . . . ?
N2 C2 C3 C8 139.6(3) . . . . ?
N4 C2 C3 C4 136.3(3) . . . . ?
N2 C2 C3 C4 -42.7(4) . . . . ?
C8 C3 C4 C5 -0.9(4) . . . . ?
C2 C3 C4 C5 -178.7(2) . . . . ?
C3 C4 C5 C6 0.0(4) . . . . ?
C9 O1 C6 C7 -5.0(4) . . . . ?
C9 O1 C6 C5 175.9(3) . . . . ?
C4 C5 C6 O1 -179.8(3) . . . . ?
C4 C5 C6 C7 1.0(4) . . . . ?
O1 C6 C7 C8 179.8(3) . . . . ?
C5 C6 C7 C8 -1.1(4) . . . . ?
C4 C3 C8 C7 0.8(4) . . . . ?
C2 C3 C8 C7 178.6(3) . . . . ?
C6 C7 C8 C3 0.2(4) . . . . ?
C6 O1 C9 C10 -177.1(3) . . . . ?

loop_
_cod_related_entry_id
_cod_related_entry_database
_cod_related_entry_code
1 ChemSpider 4143341
